data_7232270
loop_
_publ_author_name
'Drescher (n\'ee Oschmann), Wiebke'
'Borner, Corinna'
'Tindall, Daniel J.'
'Kleeberg, Christian'

_publ_section_title
;
 Exploring unsymmetrical diboranes(4) as boryl ligand precursors:
 platinum(ii) bis-boryl complexes
;
_journal_issue 7
_journal_name_full 'RSC Advances'
_journal_page_first 3900
_journal_paper_doi 10.1039/C9RA00170K
_journal_volume 9
_journal_year 2019
_chemical_formula_moiety 'C50 H44 B2 N2 O2 P2 Pt, C4 H8 O'
_chemical_formula_sum 'C54 H52 B2 N2 O3 P2 Pt'
_chemical_formula_weight 1055.62
_space_group_crystal_system monoclinic
_space_group_IT_number 14
_space_group_name_Hall '-P 2ybc'
_space_group_name_H-M_alt 'P 1 21/c 1'
_symmetry_space_group_name_Hall '-P 2ybc'
_symmetry_space_group_name_H-M 'P 1 21/c 1'
_atom_sites_solution_hydrogens geom
_atom_sites_solution_primary iterative
_atom_sites_solution_secondary difmap
_audit_creation_method SHELXL-2017/1
_audit_update_record
;
2018-11-27 deposited with the CCDC.
2019-01-24 downloaded from the CCDC.
;
_cell_angle_alpha 90
_cell_angle_beta 105.8489(16)
_cell_angle_gamma 90
_cell_formula_units_Z 4
_cell_length_a 22.1926(3)
_cell_length_b 10.46771(15)
_cell_length_c 20.6740(3)
_cell_measurement_reflns_used 196257
_cell_measurement_temperature 100(2)
_cell_measurement_theta_max 38.517
_cell_measurement_theta_min 2.775
_cell_volume 4620.12(12)
_computing_cell_refinement
;
 CrysAlisPro 1.171.40.21a (Rigaku Oxford Diffraction, 2018)
;
_computing_data_collection
;
 CrysAlisPro 1.171.40.21a (Rigaku Oxford Diffraction, 2018)
;
_computing_data_reduction
;
 CrysAlisPro 1.171.40.21a (Rigaku Oxford Diffraction, 2018)
;
_computing_molecular_graphics
;
 K. Brandenburg, 2017, Diamond 4.4.1, Crystal Impact GbR, Bonn, Germany.
;
_computing_publication_material
;
 Olex2 (Dolomanov et al., J. Appl. Cryst., 2009, 42, 339-341)
;
_computing_structure_refinement
;
 SHELXL-2018/3 (G. M. Sheldrick, Acta Cryst., 2015, A71, 3--8)
;
_computing_structure_solution
;
 SHELXT (Ver. 2018/2) (G. M. Sheldrick, Acta Cryst., 2015, A71, 3--8)
;
_diffrn_ambient_environment N~2~
_diffrn_ambient_temperature 100(2)
_diffrn_detector 'CCD plate'
_diffrn_detector_type HyPix
_diffrn_measured_fraction_theta_full 1.000
_diffrn_measured_fraction_theta_max 0.965
_diffrn_measurement_device 'four-circle diffractometer'
_diffrn_measurement_device_type 'XtaLAB Synergy, Single source at home/far, HyPix'
_diffrn_measurement_method \w-scan
_diffrn_radiation_monochromator mirror
_diffrn_radiation_probe x-ray
_diffrn_radiation_type MoK\a
_diffrn_radiation_wavelength 0.71073
_diffrn_reflns_av_R_equivalents 0.0552
_diffrn_reflns_av_unetI/netI 0.0230
_diffrn_reflns_Laue_measured_fraction_full 1.000
_diffrn_reflns_Laue_measured_fraction_max 0.965
_diffrn_reflns_limit_h_max 38
_diffrn_reflns_limit_h_min -38
_diffrn_reflns_limit_k_max 18
_diffrn_reflns_limit_k_min -17
_diffrn_reflns_limit_l_max 35
_diffrn_reflns_limit_l_min -35
_diffrn_reflns_number 456256
_diffrn_reflns_point_group_measured_fraction_full 1.000
_diffrn_reflns_point_group_measured_fraction_max 0.965
_diffrn_reflns_theta_full 35.000
_diffrn_reflns_theta_max 38.419
_diffrn_reflns_theta_min 2.506
_diffrn_source 'micro-focus sealed X-ray tube'
_diffrn_source_type 'PhotonJet (Mo) X-ray Source'
_exptl_absorpt_coefficient_mu 3.153
_exptl_absorpt_correction_T_max 1.00000
_exptl_absorpt_correction_T_min 0.90171
_exptl_absorpt_correction_type multi-scan
_exptl_absorpt_process_details
;
 CrysAlisPro 1.171.40.21a (Rigaku Oxford Diffraction, 2018)
 Empirical absorption correction using spherical harmonics,
 implemented in SCALE3 ABSPACK scaling algorithm.

 Empirical correction (ABSPACK) includes:
     - Absorption correction using spherical harmonics
     - Frame scaling
;
_exptl_crystal_colour 'light yellow'
_exptl_crystal_density_diffrn 1.518
_exptl_crystal_description 'fragment of block'
_exptl_crystal_F_000 2128
_exptl_crystal_recrystallization_method
;
 Vapour diffusion of n-pentane into a solution in THF at --40 deg C.
;
_exptl_crystal_size_max 0.41
_exptl_crystal_size_mid 0.26
_exptl_crystal_size_min 0.22
_refine_diff_density_max 1.860
_refine_diff_density_min -0.953
_refine_diff_density_rms 0.098
_refine_ls_extinction_method none
_refine_ls_goodness_of_fit_ref 1.045
_refine_ls_hydrogen_treatment constr
_refine_ls_matrix_type full
_refine_ls_number_parameters 579
_refine_ls_number_reflns 24974
_refine_ls_number_restraints 0
_refine_ls_restrained_S_all 1.045
_refine_ls_R_factor_all 0.0360
_refine_ls_R_factor_gt 0.0262
_refine_ls_shift/su_max 0.007
_refine_ls_shift/su_mean 0.000
_refine_ls_structure_factor_coef Fsqd
_refine_ls_weighting_details 'w=1/[\s^2^(Fo^2^)+(0.0231P)^2^+3.1679P] where P=(Fo^2^+2Fc^2^)/3'
_refine_ls_weighting_scheme calc
_refine_ls_wR_factor_gt 0.0541
_refine_ls_wR_factor_ref 0.0562
_reflns_Friedel_coverage 0.000
_reflns_number_gt 21349
_reflns_number_total 24974
_reflns_threshold_expression 'I > 2\s(I)'
_cod_data_source_file c9ra00170k2.cif
_cod_data_source_block dt4ck2
_cod_original_cell_volume 4620.11(13)
_cod_database_code 7232270
_shelx_shelxl_version_number 2017/1
_shelx_space_group_comment
;
The symmetry employed for this shelxl refinement is uniquely defined
by the following loop, which should always be used as a source of
symmetry information in preference to the above space-group names.
They are only intended as comments.
;

loop_
_space_group_symop_operation_xyz
'x, y, z'
'-x, y+1/2, -z+1/2'
'-x, -y, -z'
'x, -y-1/2, z-1/2'

loop_
_atom_site_label
_atom_site_type_symbol
_atom_site_fract_x
_atom_site_fract_y
_atom_site_fract_z
_atom_site_U_iso_or_equiv
_atom_site_adp_type
_atom_site_occupancy
_atom_site_site_symmetry_order
_atom_site_calc_flag
_atom_site_refinement_flags_posn
_atom_site_refinement_flags_adp
Pt1 Pt 0.74175(2) 0.46516(2) 0.74801(2) 0.01447(1) Uani 1 1 d . .
P1 P 0.67296(2) 0.56924(3) 0.79823(2) 0.01636(6) Uani 1 1 d . .
P2 P 0.84307(2) 0.52229(3) 0.80991(2) 0.01545(5) Uani 1 1 d . .
O1 O 0.80913(5) 0.22144(10) 0.72230(5) 0.02248(19) Uani 1 1 d . .
O2 O 0.63823(5) 0.43368(11) 0.61358(5) 0.02227(19) Uani 1 1 d . .
N1 N 0.79743(6) 0.35396(12) 0.63172(6) 0.0201(2) Uani 1 1 d . .
N2 N 0.63682(6) 0.26170(12) 0.68169(6) 0.0208(2) Uani 1 1 d . .
C1 C 0.84221(7) 0.17319(15) 0.68071(7) 0.0241(3) Uani 1 1 d . .
C2 C 0.83538(7) 0.25227(15) 0.62478(7) 0.0225(2) Uani 1 1 d . .
C3 C 0.86614(8) 0.22362(19) 0.57645(8) 0.0309(3) Uani 1 1 d . .
H3 H 0.861830 0.276243 0.538014 0.037 Uiso 1 1 calc R U
C4 C 0.90367(9) 0.1143(2) 0.58657(10) 0.0399(4) Uani 1 1 d . .
H4 H 0.924680 0.091685 0.553885 0.048 Uiso 1 1 calc R U
C5 C 0.91105(10) 0.0384(2) 0.64271(11) 0.0405(4) Uani 1 1 d . .
H5 H 0.937746 -0.034099 0.648506 0.049 Uiso 1 1 calc R U
C6 C 0.87981(9) 0.06666(19) 0.69120(9) 0.0339(4) Uani 1 1 d . .
H6 H 0.884378 0.014394 0.729806 0.041 Uiso 1 1 calc R U
C7 C 0.78279(9) 0.45827(16) 0.58364(8) 0.0284(3) Uani 1 1 d . .
H7A H 0.821672 0.492494 0.576733 0.043 Uiso 1 1 calc R U
H7B H 0.760902 0.525892 0.600966 0.043 Uiso 1 1 calc R U
H7C H 0.755937 0.426818 0.540779 0.043 Uiso 1 1 calc R U
C8 C 0.58856(7) 0.35592(14) 0.58393(7) 0.0217(2) Uani 1 1 d . .
C9 C 0.58647(6) 0.25133(14) 0.62448(7) 0.0209(2) Uani 1 1 d . .
C10 C 0.53884(7) 0.16088(17) 0.60516(8) 0.0278(3) Uani 1 1 d . .
H10 H 0.537044 0.088927 0.632579 0.033 Uiso 1 1 calc R U
C11 C 0.49393(8) 0.18016(19) 0.54402(9) 0.0321(3) Uani 1 1 d . .
H11 H 0.460509 0.120868 0.529852 0.038 Uiso 1 1 calc R U
C12 C 0.49704(8) 0.28444(18) 0.50330(8) 0.0310(3) Uani 1 1 d . .
H12 H 0.465863 0.294849 0.461796 0.037 Uiso 1 1 calc R U
C13 C 0.54532(7) 0.37414(16) 0.52250(8) 0.0265(3) Uani 1 1 d . .
H13 H 0.548224 0.444525 0.494503 0.032 Uiso 1 1 calc R U
C14 C 0.64826(8) 0.17040(16) 0.73580(8) 0.0273(3) Uani 1 1 d . .
H14A H 0.686327 0.194304 0.770520 0.041 Uiso 1 1 calc R U
H14B H 0.653626 0.085225 0.718490 0.041 Uiso 1 1 calc R U
H14C H 0.612608 0.169536 0.755204 0.041 Uiso 1 1 calc R U
C15 C 0.59175(6) 0.58875(14) 0.74767(7) 0.0208(2) Uani 1 1 d . .
C16 C 0.56811(7) 0.70736(16) 0.72324(8) 0.0262(3) Uani 1 1 d . .
H16 H 0.593157 0.781623 0.735914 0.031 Uiso 1 1 calc R U
C17 C 0.50773(8) 0.7182(2) 0.68016(9) 0.0347(4) Uani 1 1 d . .
H17 H 0.492095 0.799595 0.663297 0.042 Uiso 1 1 calc R U
C18 C 0.47060(8) 0.6110(2) 0.66192(8) 0.0347(4) Uani 1 1 d . .
H18 H 0.429617 0.618607 0.632418 0.042 Uiso 1 1 calc R U
C19 C 0.49334(8) 0.4924(2) 0.68681(9) 0.0320(3) Uani 1 1 d . .
H19 H 0.467691 0.418804 0.674773 0.038 Uiso 1 1 calc R U
C20 C 0.55359(7) 0.48069(16) 0.72936(8) 0.0261(3) Uani 1 1 d . .
H20 H 0.568956 0.399026 0.746103 0.031 Uiso 1 1 calc R U
C21 C 0.66543(7) 0.47299(13) 0.86938(7) 0.0196(2) Uani 1 1 d . .
C22 C 0.61299(8) 0.47419(16) 0.89418(8) 0.0265(3) Uani 1 1 d . .
H22 H 0.578523 0.528311 0.874390 0.032 Uiso 1 1 calc R U
C23 C 0.61130(9) 0.39526(18) 0.94843(9) 0.0330(4) Uani 1 1 d . .
H23 H 0.575468 0.396091 0.965173 0.040 Uiso 1 1 calc R U
C24 C 0.66110(9) 0.31631(18) 0.97784(8) 0.0332(4) Uani 1 1 d . .
H24 H 0.659315 0.262762 1.014369 0.040 Uiso 1 1 calc R U
C25 C 0.71350(9) 0.31536(16) 0.95402(8) 0.0289(3) Uani 1 1 d . .
H25 H 0.748125 0.262151 0.974519 0.035 Uiso 1 1 calc R U
C26 C 0.71531(7) 0.39246(14) 0.90005(7) 0.0228(2) Uani 1 1 d . .
H26 H 0.751267 0.390518 0.883529 0.027 Uiso 1 1 calc R U
C27 C 0.69192(6) 0.73018(13) 0.83177(7) 0.0199(2) Uani 1 1 d . .
C28 C 0.67121(8) 0.77920(15) 0.88497(8) 0.0263(3) Uani 1 1 d . .
H28 H 0.646585 0.727742 0.905789 0.032 Uiso 1 1 calc R U
C29 C 0.68680(9) 0.90364(17) 0.90734(9) 0.0326(3) Uani 1 1 d . .
H29 H 0.672876 0.936560 0.943593 0.039 Uiso 1 1 calc R U
C30 C 0.72226(10) 0.97930(15) 0.87728(9) 0.0331(4) Uani 1 1 d . .
H30 H 0.732482 1.064128 0.892750 0.040 Uiso 1 1 calc R U
C31 C 0.74315(8) 0.93175(15) 0.82429(9) 0.0286(3) Uani 1 1 d . .
H31 H 0.767596 0.983898 0.803587 0.034 Uiso 1 1 calc R U
C32 C 0.72802(7) 0.80748(14) 0.80186(7) 0.0228(2) Uani 1 1 d . .
H32 H 0.742387 0.774886 0.765840 0.027 Uiso 1 1 calc R U
C33 C 0.89103(7) 0.54864(14) 0.75229(7) 0.0209(2) Uani 1 1 d . .
C34 C 0.87829(9) 0.65411(17) 0.70933(8) 0.0302(3) Uani 1 1 d . .
H34 H 0.846581 0.713146 0.712105 0.036 Uiso 1 1 calc R U
C35 C 0.91216(11) 0.6727(2) 0.66234(9) 0.0424(5) Uani 1 1 d . .
H35 H 0.904352 0.745802 0.634046 0.051 Uiso 1 1 calc R U
C36 C 0.95700(10) 0.5851(3) 0.65685(10) 0.0479(6) Uani 1 1 d . .
H36 H 0.980591 0.598954 0.625443 0.058 Uiso 1 1 calc R U
C37 C 0.96758(9) 0.4777(2) 0.69678(10) 0.0433(5) Uani 1 1 d . .
H37 H 0.997241 0.416007 0.691473 0.052 Uiso 1 1 calc R U
C38 C 0.93510(8) 0.45896(18) 0.74492(8) 0.0292(3) Uani 1 1 d . .
H38 H 0.942979 0.385138 0.772690 0.035 Uiso 1 1 calc R U
C39 C 0.88456(6) 0.39660(13) 0.86593(6) 0.0174(2) Uani 1 1 d . .
C40 C 0.85583(6) 0.27915(13) 0.86834(7) 0.0188(2) Uani 1 1 d . .
H40 H 0.814832 0.263983 0.840200 0.023 Uiso 1 1 calc R U
C41 C 0.88680(7) 0.18387(14) 0.91171(7) 0.0223(2) Uani 1 1 d . .
H41 H 0.866848 0.104094 0.913286 0.027 Uiso 1 1 calc R U
C42 C 0.94682(7) 0.20523(15) 0.95269(8) 0.0255(3) Uani 1 1 d . .
H42 H 0.967889 0.140104 0.982334 0.031 Uiso 1 1 calc R U
C43 C 0.97622(7) 0.32215(15) 0.95038(8) 0.0257(3) Uani 1 1 d . .
H43 H 1.017497 0.336421 0.978051 0.031 Uiso 1 1 calc R U
C44 C 0.94512(7) 0.41758(14) 0.90764(7) 0.0219(2) Uani 1 1 d . .
H44 H 0.964964 0.497673 0.906616 0.026 Uiso 1 1 calc R U
C45 C 0.86197(6) 0.65766(12) 0.86856(7) 0.0174(2) Uani 1 1 d . .
C46 C 0.83312(6) 0.66082(13) 0.92095(7) 0.0198(2) Uani 1 1 d . .
H46 H 0.804796 0.594795 0.924416 0.024 Uiso 1 1 calc R U
C47 C 0.84530(7) 0.75885(14) 0.96781(7) 0.0218(2) Uani 1 1 d . .
H47 H 0.825354 0.759864 1.003039 0.026 Uiso 1 1 calc R U
C48 C 0.88668(7) 0.85547(14) 0.96313(7) 0.0231(3) Uani 1 1 d . .
H48 H 0.894997 0.923097 0.994983 0.028 Uiso 1 1 calc R U
C49 C 0.91588(7) 0.85296(14) 0.91172(8) 0.0244(3) Uani 1 1 d . .
H49 H 0.944187 0.919163 0.908467 0.029 Uiso 1 1 calc R U
C50 C 0.90401(7) 0.75425(14) 0.86494(7) 0.0218(2) Uani 1 1 d . .
H50 H 0.924700 0.752740 0.830337 0.026 Uiso 1 1 calc R U
B1 B 0.78290(7) 0.34004(15) 0.69496(7) 0.0180(2) Uani 1 1 d . .
B2 B 0.66909(7) 0.37883(15) 0.67734(8) 0.0195(2) Uani 1 1 d . .
O3 O 0.74384(8) 0.77514(15) 0.57952(10) 0.0511(4) Uani 1 1 d . .
C51 C 0.68571(12) 0.7494(2) 0.59364(15) 0.0528(6) Uani 1 1 d . .
H51A H 0.691880 0.686695 0.630745 0.063 Uiso 1 1 calc R U
H51B H 0.655534 0.713111 0.553406 0.063 Uiso 1 1 calc R U
C52 C 0.66073(9) 0.8735(2) 0.61345(11) 0.0381(4) Uani 1 1 d . .
H52A H 0.650660 0.865064 0.657041 0.046 Uiso 1 1 calc R U
H52B H 0.622738 0.901431 0.578763 0.046 Uiso 1 1 calc R U
C53 C 0.71427(10) 0.96611(19) 0.61871(10) 0.0366(4) Uani 1 1 d . .
H53A H 0.742450 0.968925 0.664975 0.044 Uiso 1 1 calc R U
H53B H 0.698733 1.053317 0.604881 0.044 Uiso 1 1 calc R U
C54 C 0.74682(10) 0.90860(19) 0.56984(10) 0.0380(4) Uani 1 1 d . .
H54A H 0.724899 0.932314 0.522961 0.046 Uiso 1 1 calc R U
H54B H 0.790841 0.937839 0.580084 0.046 Uiso 1 1 calc R U

loop_
_atom_site_aniso_label
_atom_site_aniso_U_11
_atom_site_aniso_U_22
_atom_site_aniso_U_33
_atom_site_aniso_U_23
_atom_site_aniso_U_13
_atom_site_aniso_U_12
Pt1 0.01410(2) 0.01494(2) 0.01505(2) -0.00031(2) 0.00511(1) 0.00055(1)
P1 0.01560(14) 0.01712(13) 0.01709(13) -0.00121(11) 0.00570(11) 0.00117(10)
P2 0.01507(13) 0.01582(14) 0.01601(13) 0.00052(10) 0.00517(10) -0.00007(10)
O1 0.0265(5) 0.0224(5) 0.0199(4) -0.0002(4) 0.0087(4) 0.0069(4)
O2 0.0204(5) 0.0239(5) 0.0211(4) 0.0011(4) 0.0033(4) -0.0012(4)
N1 0.0213(5) 0.0222(5) 0.0180(5) -0.0018(4) 0.0075(4) 0.0018(4)
N2 0.0209(5) 0.0214(5) 0.0199(5) 0.0004(4) 0.0050(4) -0.0014(4)
C1 0.0225(6) 0.0275(7) 0.0222(6) -0.0042(5) 0.0062(5) 0.0064(5)
C2 0.0190(6) 0.0288(7) 0.0202(6) -0.0060(5) 0.0061(4) 0.0023(5)
C3 0.0277(7) 0.0429(9) 0.0252(7) -0.0066(6) 0.0121(6) 0.0050(6)
C4 0.0339(9) 0.0517(11) 0.0382(9) -0.0124(8) 0.0166(7) 0.0114(8)
C5 0.0339(9) 0.0435(10) 0.0446(10) -0.0095(8) 0.0116(8) 0.0166(8)
C6 0.0342(9) 0.0336(8) 0.0333(8) -0.0015(7) 0.0081(7) 0.0146(7)
C7 0.0393(9) 0.0262(7) 0.0217(6) 0.0021(5) 0.0119(6) 0.0020(6)
C8 0.0189(6) 0.0254(6) 0.0201(6) -0.0018(5) 0.0044(4) 0.0005(5)
C9 0.0173(5) 0.0246(6) 0.0206(6) -0.0035(5) 0.0047(4) -0.0002(4)
C10 0.0233(7) 0.0310(8) 0.0291(7) -0.0026(6) 0.0072(5) -0.0055(5)
C11 0.0232(7) 0.0409(9) 0.0312(8) -0.0096(7) 0.0060(6) -0.0087(6)
C12 0.0230(7) 0.0409(9) 0.0254(7) -0.0052(6) 0.0004(5) 0.0014(6)
C13 0.0242(7) 0.0312(8) 0.0218(6) 0.0001(5) 0.0025(5) 0.0031(5)
C14 0.0307(7) 0.0253(7) 0.0252(7) 0.0040(5) 0.0065(5) -0.0019(6)
C15 0.0164(5) 0.0265(7) 0.0199(5) -0.0026(5) 0.0057(4) 0.0037(5)
C16 0.0226(6) 0.0306(7) 0.0248(6) 0.0022(5) 0.0054(5) 0.0051(5)
C17 0.0265(8) 0.0472(10) 0.0279(7) 0.0063(7) 0.0032(6) 0.0124(7)
C18 0.0196(7) 0.0584(12) 0.0243(7) -0.0030(7) 0.0031(5) 0.0075(7)
C19 0.0185(6) 0.0471(10) 0.0294(7) -0.0106(7) 0.0047(5) -0.0017(6)
C20 0.0185(6) 0.0307(8) 0.0288(7) -0.0080(6) 0.0062(5) 0.0007(5)
C21 0.0207(6) 0.0207(6) 0.0190(5) -0.0027(4) 0.0082(4) -0.0025(4)
C22 0.0253(7) 0.0312(7) 0.0268(7) -0.0040(6) 0.0135(5) -0.0042(5)
C23 0.0376(9) 0.0368(9) 0.0315(8) -0.0060(7) 0.0211(7) -0.0127(7)
C24 0.0467(10) 0.0316(8) 0.0242(7) 0.0004(6) 0.0147(7) -0.0121(7)
C25 0.0386(9) 0.0236(7) 0.0240(6) 0.0032(5) 0.0073(6) -0.0029(6)
C26 0.0266(6) 0.0221(6) 0.0205(6) 0.0009(5) 0.0076(5) -0.0011(5)
C27 0.0192(6) 0.0181(5) 0.0214(6) -0.0020(4) 0.0041(4) 0.0025(4)
C28 0.0298(7) 0.0241(7) 0.0264(7) -0.0050(5) 0.0099(5) 0.0019(5)
C29 0.0384(9) 0.0270(7) 0.0316(8) -0.0101(6) 0.0084(6) 0.0042(6)
C30 0.0404(9) 0.0194(7) 0.0341(8) -0.0066(6) 0.0009(7) 0.0015(6)
C31 0.0319(8) 0.0191(6) 0.0318(7) 0.0023(5) 0.0035(6) -0.0007(5)
C32 0.0254(6) 0.0189(6) 0.0232(6) 0.0009(5) 0.0050(5) 0.0014(5)
C33 0.0190(6) 0.0276(7) 0.0177(5) -0.0004(5) 0.0076(4) -0.0030(5)
C34 0.0364(8) 0.0325(8) 0.0242(7) 0.0050(6) 0.0123(6) -0.0032(6)
C35 0.0508(12) 0.0535(12) 0.0265(8) 0.0083(8) 0.0164(8) -0.0136(9)
C36 0.0360(10) 0.0846(17) 0.0290(8) 0.0023(10) 0.0187(7) -0.0133(11)
C37 0.0278(8) 0.0760(16) 0.0316(8) -0.0020(9) 0.0174(7) 0.0062(9)
C38 0.0224(7) 0.0423(9) 0.0252(7) -0.0012(6) 0.0103(5) 0.0033(6)
C39 0.0164(5) 0.0182(5) 0.0175(5) 0.0005(4) 0.0046(4) 0.0016(4)
C40 0.0195(6) 0.0193(5) 0.0181(5) 0.0002(4) 0.0058(4) 0.0003(4)
C41 0.0257(6) 0.0183(6) 0.0225(6) 0.0021(5) 0.0060(5) 0.0021(5)
C42 0.0272(7) 0.0224(6) 0.0241(6) 0.0019(5) 0.0025(5) 0.0064(5)
C43 0.0208(6) 0.0242(7) 0.0278(7) -0.0009(5) -0.0004(5) 0.0047(5)
C44 0.0193(6) 0.0197(6) 0.0246(6) -0.0013(5) 0.0027(5) 0.0008(4)
C45 0.0170(5) 0.0159(5) 0.0191(5) 0.0006(4) 0.0045(4) -0.0007(4)
C46 0.0201(6) 0.0200(6) 0.0196(5) -0.0004(4) 0.0059(4) -0.0013(4)
C47 0.0243(6) 0.0223(6) 0.0183(5) -0.0006(4) 0.0050(5) 0.0010(5)
C48 0.0285(7) 0.0173(6) 0.0204(6) -0.0018(4) 0.0015(5) 0.0001(5)
C49 0.0264(7) 0.0187(6) 0.0268(6) -0.0001(5) 0.0051(5) -0.0043(5)
C50 0.0226(6) 0.0200(6) 0.0234(6) 0.0002(5) 0.0073(5) -0.0037(5)
B1 0.0175(6) 0.0191(6) 0.0181(6) -0.0025(5) 0.0063(5) 0.0011(5)
B2 0.0182(6) 0.0202(6) 0.0209(6) -0.0025(5) 0.0066(5) -0.0006(5)
O3 0.0492(9) 0.0343(7) 0.0772(12) 0.0116(8) 0.0298(9) 0.0099(7)
C51 0.0570(14) 0.0358(11) 0.0744(17) -0.0073(11) 0.0328(13) -0.0107(10)
C52 0.0329(9) 0.0420(10) 0.0392(9) 0.0009(8) 0.0093(7) -0.0007(7)
C53 0.0456(11) 0.0352(9) 0.0318(8) -0.0014(7) 0.0154(7) -0.0063(8)
C54 0.0436(10) 0.0361(9) 0.0381(9) 0.0003(7) 0.0178(8) -0.0030(8)

loop_
_atom_type_symbol
_atom_type_description
_atom_type_scat_dispersion_real
_atom_type_scat_dispersion_imag
_atom_type_scat_source
C C 0.0033 0.0016 'International Tables Vol C Tables 4.2.6.8 and 6.1.1.4'
H H 0.0000 0.0000 'International Tables Vol C Tables 4.2.6.8 and 6.1.1.4'
B B 0.0013 0.0007 'International Tables Vol C Tables 4.2.6.8 and 6.1.1.4'
N N 0.0061 0.0033 'International Tables Vol C Tables 4.2.6.8 and 6.1.1.4'
O O 0.0106 0.0060 'International Tables Vol C Tables 4.2.6.8 and 6.1.1.4'
P P 0.1023 0.0942 'International Tables Vol C Tables 4.2.6.8 and 6.1.1.4'
Pt Pt -1.7033 8.3905 'International Tables Vol C Tables 4.2.6.8 and 6.1.1.4'

loop_
_geom_angle_atom_site_label_1
_geom_angle_atom_site_label_2
_geom_angle_atom_site_label_3
_geom_angle
B2 Pt1 B1 73.80(6)
B2 Pt1 P1 92.27(4)
B1 Pt1 P1 164.80(4)
B2 Pt1 P2 161.17(4)
B1 Pt1 P2 87.39(4)
P1 Pt1 P2 106.525(12)
C27 P1 C21 105.37(6)
C27 P1 C15 101.68(7)
C21 P1 C15 103.22(7)
C27 P1 Pt1 119.21(5)
C21 P1 Pt1 108.36(5)
C15 P1 Pt1 117.32(4)
C33 P2 C39 103.89(6)
C33 P2 C45 104.23(6)
C39 P2 C45 98.77(6)
C33 P2 Pt1 109.06(5)
C39 P2 Pt1 113.90(4)
C45 P2 Pt1 124.75(4)
C1 O1 B1 107.69(11)
C8 O2 B2 107.32(11)
C2 N1 B1 108.02(12)
C2 N1 C7 122.28(12)
B1 N1 C7 129.43(12)
C9 N2 B2 108.17(12)
C9 N2 C14 122.59(13)
B2 N2 C14 129.09(13)
O1 C1 C6 127.32(15)
O1 C1 C2 110.21(12)
C6 C1 C2 122.40(14)
C3 C2 N1 132.16(15)
C3 C2 C1 120.30(14)
N1 C2 C1 107.50(12)
C2 C3 C4 117.35(17)
C5 C4 C3 121.81(16)
C4 C5 C6 120.90(17)
C1 C6 C5 117.22(18)
O2 C8 C13 126.93(14)
O2 C8 C9 110.70(12)
C13 C8 C9 122.38(14)
C8 C9 N2 107.48(12)
C8 C9 C10 120.72(14)
N2 C9 C10 131.80(14)
C9 C10 C11 117.38(16)
C12 C11 C10 121.38(15)
C11 C12 C13 121.04(15)
C8 C13 C12 117.06(15)
C16 C15 C20 118.88(14)
C16 C15 P1 121.51(12)
C20 C15 P1 119.47(11)
C15 C16 C17 120.40(17)
C18 C17 C16 120.34(17)
C17 C18 C19 119.76(15)
C18 C19 C20 120.27(17)
C19 C20 C15 120.34(16)
C22 C21 C26 118.42(13)
C22 C21 P1 124.06(12)
C26 C21 P1 117.52(10)
C21 C22 C23 119.76(16)
C24 C23 C22 120.79(15)
C23 C24 C25 119.86(15)
C24 C25 C26 119.67(16)
C25 C26 C21 121.49(14)
C32 C27 C28 119.12(14)
C32 C27 P1 117.83(11)
C28 C27 P1 123.04(12)
C29 C28 C27 119.88(16)
C30 C29 C28 120.53(16)
C29 C30 C31 120.19(15)
C32 C31 C30 119.64(16)
C31 C32 C27 120.65(15)
C38 C33 C34 119.28(14)
C38 C33 P2 121.48(12)
C34 C33 P2 118.85(12)
C35 C34 C33 119.95(18)
C36 C35 C34 120.15(19)
C37 C36 C35 120.12(17)
C36 C37 C38 120.47(19)
C37 C38 C33 119.90(18)
C40 C39 C44 119.20(12)
C40 C39 P2 120.15(10)
C44 C39 P2 120.64(11)
C41 C40 C39 120.39(13)
C42 C41 C40 120.07(14)
C41 C42 C43 120.05(14)
C44 C43 C42 119.88(14)
C43 C44 C39 120.40(14)
C50 C45 C46 118.62(12)
C50 C45 P2 124.10(10)
C46 C45 P2 117.26(10)
C47 C46 C45 120.98(13)
C46 C47 C48 119.83(13)
C47 C48 C49 119.74(13)
C48 C49 C50 120.48(14)
C49 C50 C45 120.34(13)
O1 B1 N1 106.32(11)
O1 B1 Pt1 122.22(10)
N1 B1 Pt1 131.14(11)
O2 B2 N2 106.23(12)
O2 B2 Pt1 124.16(10)
N2 B2 Pt1 129.50(11)
C54 O3 C51 107.21(17)
O3 C51 C52 108.18(18)
C51 C52 C53 103.36(17)
C52 C53 C54 101.84(16)
O3 C54 C53 104.38(16)

loop_
_geom_bond_atom_site_label_1
_geom_bond_atom_site_label_2
_geom_bond_distance
Pt1 B2 2.0651(16)
Pt1 B1 2.0733(14)
Pt1 P1 2.3369(3)
Pt1 P2 2.3409(3)
P1 C27 1.8266(14)
P1 C21 1.8279(14)
P1 C15 1.8313(14)
P2 C33 1.8223(14)
P2 C39 1.8270(13)
P2 C45 1.8374(14)
O1 C1 1.3704(17)
O1 B1 1.4213(19)
O2 C8 1.3727(18)
O2 B2 1.4293(19)
N1 C2 1.3889(18)
N1 B1 1.4370(18)
N1 C7 1.452(2)
N2 C9 1.3919(18)
N2 B2 1.435(2)
N2 C14 1.4401(19)
C1 C6 1.374(2)
C1 C2 1.396(2)
C2 C3 1.388(2)
C3 C4 1.397(3)
C4 C5 1.379(3)
C5 C6 1.397(3)
C8 C13 1.380(2)
C8 C9 1.387(2)
C9 C10 1.394(2)
C10 C11 1.394(2)
C11 C12 1.392(3)
C12 C13 1.398(2)
C15 C16 1.388(2)
C15 C20 1.402(2)
C16 C17 1.396(2)
C17 C18 1.382(3)
C18 C19 1.385(3)
C19 C20 1.391(2)
C21 C22 1.394(2)
C21 C26 1.398(2)
C22 C23 1.402(2)
C23 C24 1.381(3)
C24 C25 1.381(3)
C25 C26 1.387(2)
C27 C32 1.396(2)
C27 C28 1.400(2)
C28 C29 1.394(2)
C29 C30 1.378(3)
C30 C31 1.393(3)
C31 C32 1.391(2)
C33 C38 1.394(2)
C33 C34 1.397(2)
C34 C35 1.395(2)
C35 C36 1.380(4)
C36 C37 1.376(4)
C37 C38 1.393(2)
C39 C40 1.3921(19)
C39 C44 1.4018(19)
C40 C41 1.3908(19)
C41 C42 1.387(2)
C42 C43 1.394(2)
C43 C44 1.386(2)
C45 C50 1.3914(19)
C45 C46 1.4012(19)
C46 C47 1.386(2)
C47 C48 1.387(2)
C48 C49 1.388(2)
C49 C50 1.390(2)
O3 C54 1.415(3)
O3 C51 1.424(3)
C51 C52 1.513(3)
C52 C53 1.514(3)
C53 C54 1.518(3)

loop_
_geom_torsion_atom_site_label_1
_geom_torsion_atom_site_label_2
_geom_torsion_atom_site_label_3
_geom_torsion_atom_site_label_4
_geom_torsion
B1 O1 C1 C6 173.40(17)
B1 O1 C1 C2 -3.64(17)
B1 N1 C2 C3 -174.85(17)
C7 N1 C2 C3 -0.3(3)
B1 N1 C2 C1 2.63(16)
C7 N1 C2 C1 177.18(14)
O1 C1 C2 C3 178.46(14)
C6 C1 C2 C3 1.2(3)
O1 C1 C2 N1 0.62(17)
C6 C1 C2 N1 -176.60(16)
N1 C2 C3 C4 176.93(17)
C1 C2 C3 C4 -0.3(2)
C2 C3 C4 C5 -1.1(3)
C3 C4 C5 C6 1.5(3)
O1 C1 C6 C5 -177.52(17)
C2 C1 C6 C5 -0.8(3)
C4 C5 C6 C1 -0.6(3)
B2 O2 C8 C13 178.59(15)
B2 O2 C8 C9 -1.53(16)
O2 C8 C9 N2 -0.61(16)
C13 C8 C9 N2 179.28(14)
O2 C8 C9 C10 178.40(13)
C13 C8 C9 C10 -1.7(2)
B2 N2 C9 C8 2.50(15)
C14 N2 C9 C8 178.44(13)
B2 N2 C9 C10 -176.36(16)
C14 N2 C9 C10 -0.4(2)
C8 C9 C10 C11 -0.1(2)
N2 C9 C10 C11 178.69(16)
C9 C10 C11 C12 1.0(3)
C10 C11 C12 C13 -0.3(3)
O2 C8 C13 C12 -177.75(14)
C9 C8 C13 C12 2.4(2)
C11 C12 C13 C8 -1.4(2)
C27 P1 C15 C16 23.15(13)
C21 P1 C15 C16 132.21(12)
Pt1 P1 C15 C16 -108.74(12)
C27 P1 C15 C20 -161.11(12)
C21 P1 C15 C20 -52.05(13)
Pt1 P1 C15 C20 67.00(13)
C20 C15 C16 C17 -1.2(2)
P1 C15 C16 C17 174.58(12)
C15 C16 C17 C18 0.7(3)
C16 C17 C18 C19 0.3(3)
C17 C18 C19 C20 -0.8(3)
C18 C19 C20 C15 0.3(2)
C16 C15 C20 C19 0.7(2)
P1 C15 C20 C19 -175.13(12)
C27 P1 C21 C22 77.90(14)
C15 P1 C21 C22 -28.38(14)
Pt1 P1 C21 C22 -153.46(12)
C27 P1 C21 C26 -102.82(12)
C15 P1 C21 C26 150.90(11)
Pt1 P1 C21 C26 25.82(12)
C26 C21 C22 C23 -0.3(2)
P1 C21 C22 C23 179.00(12)
C21 C22 C23 C24 0.2(3)
C22 C23 C24 C25 0.5(3)
C23 C24 C25 C26 -0.9(3)
C24 C25 C26 C21 0.8(2)
C22 C21 C26 C25 -0.2(2)
P1 C21 C26 C25 -179.54(12)
C21 P1 C27 C32 150.44(11)
C15 P1 C27 C32 -102.16(12)
Pt1 P1 C27 C32 28.57(13)
C21 P1 C27 C28 -30.49(14)
C15 P1 C27 C28 76.91(13)
Pt1 P1 C27 C28 -152.36(11)
C32 C27 C28 C29 -0.1(2)
P1 C27 C28 C29 -179.11(13)
C27 C28 C29 C30 0.3(3)
C28 C29 C30 C31 -0.3(3)
C29 C30 C31 C32 0.0(3)
C30 C31 C32 C27 0.2(2)
C28 C27 C32 C31 -0.2(2)
P1 C27 C32 C31 178.88(12)
C39 P2 C33 C38 17.76(14)
C45 P2 C33 C38 120.75(13)
Pt1 P2 C33 C38 -104.04(13)
C39 P2 C33 C34 -169.49(12)
C45 P2 C33 C34 -66.51(14)
Pt1 P2 C33 C34 68.70(13)
C38 C33 C34 C35 -3.7(3)
P2 C33 C34 C35 -176.65(14)
C33 C34 C35 C36 1.9(3)
C34 C35 C36 C37 1.3(3)
C35 C36 C37 C38 -2.6(3)
C36 C37 C38 C33 0.7(3)
C34 C33 C38 C37 2.4(3)
P2 C33 C38 C37 175.16(15)
C33 P2 C39 C40 -117.80(11)
C45 P2 C39 C40 135.08(11)
Pt1 P2 C39 C40 0.72(12)
C33 P2 C39 C44 63.17(12)
C45 P2 C39 C44 -43.94(12)
Pt1 P2 C39 C44 -178.30(10)
C44 C39 C40 C41 0.1(2)
P2 C39 C40 C41 -178.92(11)
C39 C40 C41 C42 -0.3(2)
C40 C41 C42 C43 -0.1(2)
C41 C42 C43 C44 0.7(2)
C42 C43 C44 C39 -1.0(2)
C40 C39 C44 C43 0.5(2)
P2 C39 C44 C43 179.56(12)
C33 P2 C45 C50 0.41(14)
C39 P2 C45 C50 107.25(12)
Pt1 P2 C45 C50 -125.46(11)
C33 P2 C45 C46 -177.89(11)
C39 P2 C45 C46 -71.06(11)
Pt1 P2 C45 C46 56.24(12)
C50 C45 C46 C47 0.9(2)
P2 C45 C46 C47 179.33(11)
C45 C46 C47 C48 -0.1(2)
C46 C47 C48 C49 -0.3(2)
C47 C48 C49 C50 -0.1(2)
C48 C49 C50 C45 0.9(2)
C46 C45 C50 C49 -1.3(2)
P2 C45 C50 C49 -179.61(11)
C1 O1 B1 N1 5.11(15)
C1 O1 B1 Pt1 -169.09(10)
C2 N1 B1 O1 -4.77(15)
C7 N1 B1 O1 -178.81(14)
C2 N1 B1 Pt1 168.72(11)
C7 N1 B1 Pt1 -5.3(2)
C8 O2 B2 N2 2.98(15)
C8 O2 B2 Pt1 -173.53(10)
C9 N2 B2 O2 -3.39(15)
C14 N2 B2 O2 -178.98(14)
C9 N2 B2 Pt1 172.87(11)
C14 N2 B2 Pt1 -2.7(2)
C54 O3 C51 C52 -17.1(3)
O3 C51 C52 C53 -7.8(3)
C51 C52 C53 C54 27.5(2)
C51 O3 C54 C53 35.1(2)
C52 C53 C54 O3 -38.8(2)
